data_1508417
loop_
_publ_author_name
'Sch\afer, Marion C.'
'Yamasaki, Yuki'
'Fritsch, Veronika'
'Bobev, Svilen'

_publ_section_title
;
 Ternary Compounds in the Sn-Rich Section of the Ba-Ga-Sn System:
 Ba8Ga16-xSn30+x (1.1 <= x <= 2.8) Clathrates of Type-I and Type-VIII, and
 BaGa2-xSn4+x (x ? 0.2) with a Clathrate-like Structure
;
_journal_issue 3
_journal_name_full Crystals
_journal_page_first 145
_journal_page_last 162
_journal_paper_doi 10.3390/cryst1030145
_journal_volume 1
_journal_year 2012
_chemical_formula_sum 'Ba Ga1.79 Sn4.21'
_chemical_formula_weight 761.82
_chemical_name_systematic
; 
 ? 
;
_space_group_IT_number 63
_symmetry_cell_setting orthorhombic
_symmetry_space_group_name_Hall '-C 2c 2'
_symmetry_space_group_name_H-M 'C m c m'
_atom_sites_solution_primary direct
_atom_sites_solution_secondary difmap
_audit_creation_method SHELXL-97
_cell_angle_alpha 90.00
_cell_angle_beta 90.00
_cell_angle_gamma 90.00
_cell_formula_units_Z 4
_cell_length_a 4.5383(6)
_cell_length_b 12.2486(16)
_cell_length_c 14.3747(19)
_cell_measurement_reflns_used 1353
_cell_measurement_temperature 120(2)
_cell_measurement_theta_max 27.83
_cell_measurement_theta_min 5.57
_cell_volume 799.06(18)
_computing_cell_refinement 'Bruker SMART'
_computing_data_collection 'Bruker SMART'
_computing_data_reduction 'Bruker SAINT'
_computing_molecular_graphics 'Bruker SHELXTL'
_computing_publication_material 'Bruker SHELXTL'
_computing_structure_refinement 'SHELXL-97 (Sheldrick, 1997)'
_computing_structure_solution 'SHELXS-97 (Sheldrick, 1990)'
_diffrn_ambient_temperature 120(2)
_diffrn_measured_fraction_theta_full 0.998
_diffrn_measured_fraction_theta_max 0.998
_diffrn_measurement_device_type 'CCD area detector'
_diffrn_measurement_method 'phi and omega scans'
_diffrn_radiation_monochromator graphite
_diffrn_radiation_source 'fine-focus sealed tube'
_diffrn_radiation_type MoK\a
_diffrn_radiation_wavelength 0.71073
_diffrn_reflns_av_R_equivalents 0.0328
_diffrn_reflns_av_sigmaI/netI 0.0223
_diffrn_reflns_limit_h_max 5
_diffrn_reflns_limit_h_min -5
_diffrn_reflns_limit_k_max 15
_diffrn_reflns_limit_k_min -15
_diffrn_reflns_limit_l_max 18
_diffrn_reflns_limit_l_min -16
_diffrn_reflns_number 3262
_diffrn_reflns_theta_full 27.08
_diffrn_reflns_theta_max 27.08
_diffrn_reflns_theta_min 2.83
_exptl_absorpt_coefficient_mu 23.621
_exptl_absorpt_correction_T_max 0.7981
_exptl_absorpt_correction_T_min 0.3315
_exptl_absorpt_correction_type multi-scan
_exptl_absorpt_process_details
; 
SADABS (Sheldrick, 2003) 
;
_exptl_crystal_colour gray
_exptl_crystal_density_diffrn 6.333
_exptl_crystal_density_method 'not measured'
_exptl_crystal_description needle
_exptl_crystal_F_000 1288
_exptl_crystal_size_max 0.06
_exptl_crystal_size_mid 0.01
_exptl_crystal_size_min 0.01
_refine_diff_density_max 1.347
_refine_diff_density_min -2.016
_refine_diff_density_rms 0.525
_refine_ls_extinction_method none
_refine_ls_goodness_of_fit_ref 1.213
_refine_ls_matrix_type full
_refine_ls_number_parameters 25
_refine_ls_number_reflns 518
_refine_ls_number_restraints 0
_refine_ls_restrained_S_all 1.213
_refine_ls_R_factor_all 0.0306
_refine_ls_R_factor_gt 0.0258
_refine_ls_shift/su_max 0.000
_refine_ls_shift/su_mean 0.000
_refine_ls_structure_factor_coef Fsqd
_refine_ls_weighting_details 'calc w=1/[\s^2^(Fo^2^)+(0.0271P)^2^+6.4753P] where P=(Fo^2^+2Fc^2^)/3'
_refine_ls_weighting_scheme calc
_refine_ls_wR_factor_gt 0.0588
_refine_ls_wR_factor_ref 0.0606
_reflns_number_gt 470
_reflns_number_total 518
_reflns_threshold_expression >2sigma(I)
_cod_data_source_file BaGa1.8Sn4.2_Cmcm_crystals-01-00145-s001_DC162.cif
_cod_data_source_block I_chateigner_1508417
_cod_original_sg_symbol_H-M Cmcm
_cod_database_code 1508417

loop_
_symmetry_equiv_pos_as_xyz
'x, y, z'
'-x, -y, z+1/2'
'-x, y, -z+1/2'
'x, -y, -z'
'x+1/2, y+1/2, z'
'-x+1/2, -y+1/2, z+1/2'
'-x+1/2, y+1/2, -z+1/2'
'x+1/2, -y+1/2, -z'
'-x, -y, -z'
'x, y, -z-1/2'
'x, -y, z-1/2'
'-x, y, z'
'-x+1/2, -y+1/2, -z'
'x+1/2, y+1/2, -z-1/2'
'x+1/2, -y+1/2, z-1/2'
'-x+1/2, y+1/2, z'

loop_
_atom_site_label
_atom_site_type_symbol
_atom_site_fract_x
_atom_site_fract_y
_atom_site_fract_z
_atom_site_U_iso_or_equiv
_atom_site_adp_type
_atom_site_occupancy
_atom_site_symmetry_multiplicity
_atom_site_calc_flag
_atom_site_refinement_flags
Ba Ba 0.0000 0.78827(6) 0.2500 0.0119(2) Uani 1 4 d S
Sn1 Sn 0.0000 0.47132(5) 0.09526(5) 0.0119(2) Uani 1 2 d S
Sn2 Sn 0.0000 0.07183(6) 0.15773(6) 0.0087(3) Uani 0.500(9) 2 d SP
Ga2 Ga 0.0000 0.07183(6) 0.15773(6) 0.0087(3) Uani 0.500(9) 2 d SP
Sn3 Sn 0.0000 0.25068(6) 0.04992(6) 0.0118(3) Uani 0.605(9) 2 d SP
Ga3 Ga 0.0000 0.25068(6) 0.04992(6) 0.0118(3) Uani 0.395(9) 2 d SP

loop_
_atom_site_aniso_label
_atom_site_aniso_U_11
_atom_site_aniso_U_22
_atom_site_aniso_U_33
_atom_site_aniso_U_23
_atom_site_aniso_U_13
_atom_site_aniso_U_12
Ba 0.0070(4) 0.0131(4) 0.0154(5) 0.000 0.000 0.000
Sn1 0.0141(4) 0.0117(3) 0.0100(4) 0.0001(2) 0.000 0.000
Sn2 0.0086(5) 0.0098(4) 0.0078(5) 0.0004(3) 0.000 0.000
Ga2 0.0086(5) 0.0098(4) 0.0078(5) 0.0004(3) 0.000 0.000
Sn3 0.0118(5) 0.0117(4) 0.0118(5) 0.0004(3) 0.000 0.000
Ga3 0.0118(5) 0.0117(4) 0.0118(5) 0.0004(3) 0.000 0.000

loop_
_atom_type_symbol
_atom_type_description
_atom_type_scat_dispersion_real
_atom_type_scat_dispersion_imag
_atom_type_scat_source
Ga Ga 0.2307 1.6083 'International Tables Vol C Tables 4.2.6.8 and 6.1.1.4'
Sn Sn -0.6537 1.4246 'International Tables Vol C Tables 4.2.6.8 and 6.1.1.4'
Ba Ba -0.3244 2.2819 'International Tables Vol C Tables 4.2.6.8 and 6.1.1.4'

loop_
_geom_angle_atom_site_label_1
_geom_angle_atom_site_label_2
_geom_angle_atom_site_label_3
_geom_angle
_geom_angle_site_symmetry_1
_geom_angle_site_symmetry_3
Ga3 Ba Sn3 0.0 5_455 5_455
Ga3 Ba Ga3 75.841(19) 5_455 5
Sn3 Ba Ga3 75.841(19) 5_455 5
Ga3 Ba Sn3 75.841(19) 5_455 5
Sn3 Ba Sn3 75.841(19) 5_455 5
Ga3 Ba Sn3 0.00(3) 5 5
Ga3 Ba Ga3 165.67(3) 5_455 14_556
Sn3 Ba Ga3 165.67(3) 5_455 14_556
Ga3 Ba Ga3 102.328(19) 5 14_556
Sn3 Ba Ga3 102.328(19) 5 14_556
Ga3 Ba Sn3 165.67(3) 5_455 14_556
Sn3 Ba Sn3 165.67(3) 5_455 14_556
Ga3 Ba Sn3 102.328(19) 5 14_556
Sn3 Ba Sn3 102.328(19) 5 14_556
Ga3 Ba Sn3 0.00(3) 14_556 14_556
Ga3 Ba Ga3 102.328(19) 5_455 14_456
Sn3 Ba Ga3 102.328(19) 5_455 14_456
Ga3 Ba Ga3 165.67(3) 5 14_456
Sn3 Ba Ga3 165.67(3) 5 14_456
Ga3 Ba Ga3 75.841(19) 14_556 14_456
Sn3 Ba Ga3 75.841(19) 14_556 14_456
Ga3 Ba Sn3 102.328(19) 5_455 14_456
Sn3 Ba Sn3 102.328(19) 5_455 14_456
Ga3 Ba Sn3 165.67(3) 5 14_456
Sn3 Ba Sn3 165.67(3) 5 14_456
Ga3 Ba Sn3 75.841(19) 14_556 14_456
Sn3 Ba Sn3 75.841(19) 14_556 14_456
Ga3 Ba Sn3 0.00(2) 14_456 14_456
Ga3 Ba Sn2 80.712(18) 5_455 1_565
Sn3 Ba Sn2 80.712(18) 5_455 1_565
Ga3 Ba Sn2 80.712(18) 5 1_565
Sn3 Ba Sn2 80.712(18) 5 1_565
Ga3 Ba Sn2 113.23(2) 14_556 1_565
Sn3 Ba Sn2 113.23(2) 14_556 1_565
Ga3 Ba Sn2 113.23(2) 14_456 1_565
Sn3 Ba Sn2 113.23(2) 14_456 1_565
Ga3 Ba Ga2 80.712(18) 5_455 1_565
Sn3 Ba Ga2 80.712(18) 5_455 1_565
Ga3 Ba Ga2 80.712(18) 5 1_565
Sn3 Ba Ga2 80.712(18) 5 1_565
Ga3 Ba Ga2 113.23(2) 14_556 1_565
Sn3 Ba Ga2 113.23(2) 14_556 1_565
Ga3 Ba Ga2 113.23(2) 14_456 1_565
Sn3 Ba Ga2 113.23(2) 14_456 1_565
Sn2 Ba Ga2 0.00(2) 1_565 1_565
Ga3 Ba Ga2 113.23(2) 5_455 10_566
Sn3 Ba Ga2 113.23(2) 5_455 10_566
Ga3 Ba Ga2 113.23(2) 5 10_566
Sn3 Ba Ga2 113.23(2) 5 10_566
Ga3 Ba Ga2 80.712(18) 14_556 10_566
Sn3 Ba Ga2 80.712(18) 14_556 10_566
Ga3 Ba Ga2 80.712(18) 14_456 10_566
Sn3 Ba Ga2 80.712(18) 14_456 10_566
Sn2 Ba Ga2 41.80(3) 1_565 10_566
Ga2 Ba Ga2 41.80(3) 1_565 10_566
Ga3 Ba Sn2 113.23(2) 5_455 10_566
Sn3 Ba Sn2 113.23(2) 5_455 10_566
Ga3 Ba Sn2 113.23(2) 5 10_566
Sn3 Ba Sn2 113.23(2) 5 10_566
Ga3 Ba Sn2 80.712(18) 14_556 10_566
Sn3 Ba Sn2 80.712(18) 14_556 10_566
Ga3 Ba Sn2 80.712(18) 14_456 10_566
Sn3 Ba Sn2 80.712(18) 14_456 10_566
Sn2 Ba Sn2 41.80(3) 1_565 10_566
Ga2 Ba Sn2 41.80(3) 1_565 10_566
Ga2 Ba Sn2 0.0 10_566 10_566
Ga2 Sn1 Sn2 0.00(3) 5 5
Ga2 Sn1 Ga2 112.23(4) 5 5_455
Sn2 Sn1 Ga2 112.23(4) 5 5_455
Ga2 Sn1 Sn2 112.23(4) 5 5_455
Sn2 Sn1 Sn2 112.23(4) 5 5_455
Ga2 Sn1 Sn2 0.00(3) 5_455 5_455
Ga2 Sn1 Sn3 120.99(2) 5 .
Sn2 Sn1 Sn3 120.99(2) 5 .
Ga2 Sn1 Sn3 120.99(2) 5_455 .
Sn2 Sn1 Sn3 120.99(2) 5_455 .
Ga2 Sn1 Sn1 101.90(3) 5 9_565
Sn2 Sn1 Sn1 101.90(3) 5 9_565
Ga2 Sn1 Sn1 101.90(3) 5_455 9_565
Sn2 Sn1 Sn1 101.90(3) 5_455 9_565
Sn3 Sn1 Sn1 90.83(3) . 9_565
Ga2 Sn1 Ba 65.63(2) 5 5_545
Sn2 Sn1 Ba 65.63(2) 5 5_545
Ga2 Sn1 Ba 123.79(3) 5_455 5_545
Sn2 Sn1 Ba 123.79(3) 5_455 5_545
Sn3 Sn1 Ba 64.76(2) . 5_545
Sn1 Sn1 Ba 134.21(2) 9_565 5_545
Ga2 Sn1 Ba 123.79(3) 5 5_445
Sn2 Sn1 Ba 123.79(3) 5 5_445
Ga2 Sn1 Ba 65.63(2) 5_455 5_445
Sn2 Sn1 Ba 65.63(2) 5_455 5_445
Sn3 Sn1 Ba 64.76(2) . 5_445
Sn1 Sn1 Ba 134.21(2) 9_565 5_445
Ba Sn1 Ba 71.394(17) 5_545 5_445
Ga2 Sn2 Sn2 0.00(3) 10_556 10_556
Ga2 Sn2 Sn3 125.28(2) 10_556 .
Sn2 Sn2 Sn3 125.28(2) 10_556 .
Ga2 Sn2 Sn1 109.18(2) 10_556 5_445
Sn2 Sn2 Sn1 109.18(2) 10_556 5_445
Sn3 Sn2 Sn1 100.25(3) . 5_445
Ga2 Sn2 Sn1 109.18(2) 10_556 5_545
Sn2 Sn2 Sn1 109.18(2) 10_556 5_545
Sn3 Sn2 Sn1 100.25(3) . 5_545
Sn1 Sn2 Sn1 112.24(4) 5_445 5_545
Ga2 Sn2 Ba 69.099(13) 10_556 1_545
Sn2 Sn2 Ba 69.099(13) 10_556 1_545
Sn3 Sn2 Ba 165.62(3) . 1_545
Sn1 Sn2 Ba 72.33(2) 5_445 1_545
Sn1 Sn2 Ba 72.33(2) 5_545 1_545
Ga2 Sn2 Ba 69.189(13) 10_556 5_545
Sn2 Sn2 Ba 69.189(13) 10_556 5_545
Sn3 Sn2 Ba 68.00(2) . 5_545
Sn1 Sn2 Ba 160.25(3) 5_445 5_545
Sn1 Sn2 Ba 86.099(17) 5_545 5_545
Ba Sn2 Ba 122.458(19) 1_545 5_545
Ga2 Sn2 Ba 69.189(13) 10_556 5_445
Sn2 Sn2 Ba 69.189(13) 10_556 5_445
Sn3 Sn2 Ba 68.00(2) . 5_445
Sn1 Sn2 Ba 86.099(17) 5_445 5_445
Sn1 Sn2 Ba 160.25(3) 5_545 5_445
Ba Sn2 Ba 122.458(19) 1_545 5_445
Ba Sn2 Ba 74.87(2) 5_545 5_445
Sn2 Sn3 Ga3 107.68(3) . 13_455
Sn2 Sn3 Sn3 107.68(3) . 13_455
Ga3 Sn3 Sn3 0.00(4) 13_455 13_455
Sn2 Sn3 Ga3 107.68(3) . 13
Ga3 Sn3 Ga3 115.37(6) 13_455 13
Sn3 Sn3 Ga3 115.37(6) 13_455 13
Sn2 Sn3 Sn3 107.68(3) . 13
Ga3 Sn3 Sn3 115.37(6) 13_455 13
Sn3 Sn3 Sn3 115.37(6) 13_455 13
Ga3 Sn3 Sn3 0.00(4) 13 13
Sn2 Sn3 Sn1 131.16(4) . .
Ga3 Sn3 Sn1 97.54(3) 13_455 .
Sn3 Sn3 Sn1 97.54(3) 13_455 .
Ga3 Sn3 Sn1 97.54(3) 13 .
Sn3 Sn3 Sn1 97.54(3) 13 .
Sn2 Sn3 Ba 69.63(2) . 5_545
Ga3 Sn3 Ba 159.48(4) 13_455 5_545
Sn3 Sn3 Ba 159.48(4) 13_455 5_545
Ga3 Sn3 Ba 84.13(2) 13 5_545
Sn3 Sn3 Ba 84.13(2) 13 5_545
Sn1 Sn3 Ba 72.31(2) . 5_545
Sn2 Sn3 Ba 69.63(2) . 5_445
Ga3 Sn3 Ba 84.13(2) 13_455 5_445
Sn3 Sn3 Ba 84.13(2) 13_455 5_445
Ga3 Sn3 Ba 159.48(4) 13 5_445
Sn3 Sn3 Ba 159.48(4) 13 5_445
Sn1 Sn3 Ba 72.31(2) . 5_445
Ba Sn3 Ba 75.841(19) 5_545 5_445

loop_
_geom_bond_atom_site_label_1
_geom_bond_atom_site_label_2
_geom_bond_distance
_geom_bond_site_symmetry_2
Ba Ga3 3.6923(7) 5_455
Ba Sn3 3.6923(7) 5_455
Ba Ga3 3.6923(7) 5
Ba Sn3 3.6923(7) 5
Ba Ga3 3.6923(7) 14_556
Ba Sn3 3.6923(7) 14_556
Ba Ga3 3.6923(7) 14_456
Ba Sn3 3.6923(7) 14_456
Ba Sn2 3.7178(12) 1_565
Ba Ga2 3.7178(12) 1_565
Ba Ga2 3.7178(12) 10_566
Ba Sn2 3.7178(12) 10_566
Sn1 Ga2 2.7333(6) 5
Sn1 Sn2 2.7333(6) 5
Sn1 Ga2 2.7333(6) 5_455
Sn1 Sn2 2.7333(6) 5_455
Sn1 Sn3 2.7800(11) .
Sn1 Sn1 2.8275(14) 9_565
Sn1 Ba 3.8889(7) 5_545
Sn1 Ba 3.8889(7) 5_445
Sn2 Ga2 2.6527(17) 10_556
Sn2 Sn2 2.6527(17) 10_556
Sn2 Sn3 2.6834(11) .
Sn2 Sn1 2.7333(6) 5_445
Sn2 Sn1 2.7333(6) 5_545
Sn2 Ba 3.7178(12) 1_545
Sn2 Ba 3.7332(9) 5_545
Sn2 Ba 3.7332(9) 5_445
Sn3 Ga3 2.6850(9) 13_455
Sn3 Sn3 2.6850(9) 13_455
Sn3 Ga3 2.6850(9) 13
Sn3 Sn3 2.6850(9) 13
Sn3 Ba 3.6923(7) 5_545
Sn3 Ba 3.6923(7) 5_445
